data_4347706
loop_
_publ_author_name
'Huang, Wei'
'Shen, Fu-Xing'
'Wu, Shu-Qi'
'Liu, Li'
'Wu, Dayu'
'Zheng, Zhe'
'Xu, Jun'
'Zhang, Ming'
'Huang, Xing-Cai'
'Jiang, Jun'
'Pan, Feifei'
'Li, Yao'
'Zhu, Kun'
'Sato, Osamu'

_publ_section_title
;
 Metallogrid Single-Molecule Magnet: Solvent-Induced Nuclearity
 Transformation and Magnetic Hysteresis at 16 K.
;
_journal_issue 11
_journal_name_full 'Inorganic chemistry'
_journal_page_first 5476
_journal_page_last 5484
_journal_paper_doi 10.1021/acs.inorgchem.6b00500
_journal_volume 55
_journal_year 2016
_chemical_formula_moiety 'C88 H72 Dy4 N28 O24, C2 O4, 4(C O), 4(O)'
_chemical_formula_sum 'C94 H116 Dy4 N28 O36'
_chemical_formula_weight 2864.14
_space_group_crystal_system orthorhombic
_space_group_IT_number 70
_space_group_name_Hall '-F 2uv 2vw'
_space_group_name_H-M_alt 'F d d d :2'
_atom_sites_solution_hydrogens geom
_audit_creation_method SHELXL-2014/7
_cell_angle_alpha 90
_cell_angle_beta 90
_cell_angle_gamma 90
_cell_formula_units_Z 8
_cell_length_a 11.112(7)
_cell_length_b 36.81(2)
_cell_length_c 61.22(4)
_cell_measurement_reflns_used 6408
_cell_measurement_temperature 120(2)
_cell_measurement_theta_max 24.725
_cell_measurement_theta_min 2.415
_cell_volume 25041(3)
_computing_cell_refinement 'Bruker SAINT'
_computing_data_collection 'Bruker Apex II'
_computing_data_reduction 'Bruker SAINT'
_computing_molecular_graphics Diamond
_computing_publication_material 'Bruker SHELXTL'
_computing_structure_refinement 'SHELXL-2014/7 (Sheldrick, 2014)'
_computing_structure_solution 'SHELXL-2014/7 (Sheldrick, 2014)'
_diffrn_ambient_temperature 120(2)
_diffrn_measured_fraction_theta_full 0.990
_diffrn_measured_fraction_theta_max 0.990
_diffrn_measurement_device_type 'Bruker Apex II'
_diffrn_measurement_method 'phi and omega scans'
_diffrn_radiation_monochromator graphite
_diffrn_radiation_type MoK\a
_diffrn_radiation_wavelength 0.71073
_diffrn_reflns_av_R_equivalents 0.2023
_diffrn_reflns_av_unetI/netI 0.1440
_diffrn_reflns_Laue_measured_fraction_full 0.990
_diffrn_reflns_Laue_measured_fraction_max 0.990
_diffrn_reflns_limit_h_max 13
_diffrn_reflns_limit_h_min -8
_diffrn_reflns_limit_k_max 43
_diffrn_reflns_limit_k_min -43
_diffrn_reflns_limit_l_max 72
_diffrn_reflns_limit_l_min -48
_diffrn_reflns_number 20763
_diffrn_reflns_point_group_measured_fraction_full 0.990
_diffrn_reflns_point_group_measured_fraction_max 0.990
_diffrn_reflns_theta_full 24.998
_diffrn_reflns_theta_max 24.998
_diffrn_reflns_theta_min 1.943
_diffrn_source 'fine-focus sealed tube'
_exptl_absorpt_coefficient_mu 2.443
_exptl_absorpt_correction_T_max 0.613
_exptl_absorpt_correction_T_min 0.562
_exptl_absorpt_correction_type multi-scan
_exptl_absorpt_process_details 'SADABS: Bruker, 2000'
_exptl_crystal_colour red
_exptl_crystal_density_diffrn 1.519
_exptl_crystal_description block
_exptl_crystal_F_000 11424
_exptl_crystal_size_max 0.300
_exptl_crystal_size_mid 0.200
_exptl_crystal_size_min 0.200
_refine_diff_density_max 2.516
_refine_diff_density_min -1.853
_refine_diff_density_rms 0.270
_refine_ls_extinction_method none
_refine_ls_goodness_of_fit_ref 1.000
_refine_ls_hydrogen_treatment constr
_refine_ls_matrix_type full
_refine_ls_number_parameters 321
_refine_ls_number_reflns 5471
_refine_ls_number_restraints 160
_refine_ls_restrained_S_all 1.934
_refine_ls_R_factor_all 0.1613
_refine_ls_R_factor_gt 0.0973
_refine_ls_shift/su_max 0.001
_refine_ls_shift/su_mean 0.000
_refine_ls_structure_factor_coef Fsqd
_refine_ls_weighting_details 'w=1/[\s^2^(Fo^2^)+(0.1714P)^2^+332.4812P] where P=(Fo^2^+2Fc^2^)/3'
_refine_ls_weighting_scheme calc
_refine_ls_wR_factor_gt 0.2635
_refine_ls_wR_factor_ref 0.3083
_reflns_Friedel_coverage 0.000
_reflns_number_gt 3063
_reflns_number_total 5471
_reflns_threshold_expression 'I > 2\s(I)'
_cod_data_source_file ic6b00500_si_002.cif
_cod_data_source_block 2
_cod_original_cell_volume 25041(26)
_cod_original_sg_symbol_H-M 'F d d d'
_cod_database_code 4347706
_shelx_shelxl_version_number 2014/7
_shelx_space_group_comment
;
The symmetry employed for this shelxl refinement is uniquely defined
by the following loop, which should always be used as a source of
symmetry information in preference to the above space-group names.
They are only intended as comments.
;
_shelx_estimated_absorpt_t_min 0.528
_shelx_estimated_absorpt_t_max 0.641

loop_
_space_group_symop_operation_xyz
'x, y, z'
'-x+1/4, -y+1/4, z'
'x, -y+1/4, -z+1/4'
'-x+1/4, y, -z+1/4'
'x, y+1/2, z+1/2'
'-x+1/4, -y+3/4, z+1/2'
'x, -y+3/4, -z+3/4'
'-x+1/4, y+1/2, -z+3/4'
'x+1/2, y, z+1/2'
'-x+3/4, -y+1/4, z+1/2'
'x+1/2, -y+1/4, -z+3/4'
'-x+3/4, y, -z+3/4'
'x+1/2, y+1/2, z'
'-x+3/4, -y+3/4, z'
'x+1/2, -y+3/4, -z+1/4'
'-x+3/4, y+1/2, -z+1/4'
'-x, -y, -z'
'x-1/4, y-1/4, -z'
'-x, y-1/4, z-1/4'
'x-1/4, -y, z-1/4'
'-x, -y+1/2, -z+1/2'
'x-1/4, y+1/4, -z+1/2'
'-x, y+1/4, z+1/4'
'x-1/4, -y+1/2, z+1/4'
'-x+1/2, -y, -z+1/2'
'x+1/4, y-1/4, -z+1/2'
'-x+1/2, y-1/4, z+1/4'
'x+1/4, -y, z+1/4'
'-x+1/2, -y+1/2, -z'
'x+1/4, y+1/4, -z'
'-x+1/2, y+1/4, z-1/4'
'x+1/4, -y+1/2, z-1/4'

loop_
_atom_site_label
_atom_site_type_symbol
_atom_site_fract_x
_atom_site_fract_y
_atom_site_fract_z
_atom_site_U_iso_or_equiv
_atom_site_adp_type
_atom_site_occupancy
_atom_site_site_symmetry_order
_atom_site_calc_flag
_atom_site_refinement_flags_posn
_atom_site_refinement_flags_adp
_atom_site_refinement_flags_occupancy
Dy1 Dy 0.62115(3) 0.01875(2) 0.06107(2) 0.04100(11) Uani 1 1 d . . .
C1 C 0.9652(4) -0.06986(16) 0.06248(11) 0.1001(11) Uani 1 1 d DG U .
H1A H 0.8888 -0.0762 0.0576 0.120 Uiso 1 1 calc R U .
C2 C 1.0558(5) -0.09584(16) 0.06327(15) 0.1064(11) Uani 1 1 d DG U .
H2A H 1.0402 -0.1196 0.0589 0.128 Uiso 1 1 calc R U .
C4 C 1.1700(5) -0.0864(2) 0.07061(17) 0.1110(11) Uani 1 1 d DG U .
H4A H 1.2306 -0.1037 0.0711 0.133 Uiso 1 1 calc R U .
C3 C 1.1934(5) -0.0509(2) 0.07717(18) 0.1099(11) Uani 1 1 d DG U .
H3A H 1.2698 -0.0446 0.0821 0.132 Uiso 1 1 calc R U .
C5 C 1.1027(6) -0.0249(2) 0.07639(18) 0.1051(11) Uani 1 1 d DG U .
H5A H 1.1184 -0.0012 0.0808 0.126 Uiso 1 1 calc R U .
C6 C 0.9886(5) -0.03441(16) 0.06904(15) 0.0996(11) Uani 1 1 d DG U .
C7 C 0.8921(7) -0.0075(2) 0.06830(14) 0.043(2) Uani 1 1 d . U .
C8 C 0.9535(7) 0.1004(3) 0.0741(2) 0.074(4) Uani 1 1 d . U .
H8A H 0.9443 0.1264 0.0738 0.111 Uiso 1 1 calc R U .
H8B H 0.9835 0.0930 0.0881 0.111 Uiso 1 1 calc R U .
H8C H 1.0093 0.0932 0.0629 0.111 Uiso 1 1 calc R U .
C9 C 0.8357(7) 0.0830(2) 0.07008(14) 0.042(2) Uani 1 1 d . U .
C10 C 0.7253(6) 0.1049(2) 0.06978(13) 0.039(2) Uani 1 1 d . U .
C11 C 0.7292(7) 0.1423(3) 0.06911(14) 0.045(2) Uani 1 1 d . U .
H11A H 0.8042 0.1535 0.0687 0.054 Uiso 1 1 calc R U .
C12 C 0.2947(5) 0.0520(2) 0.00899(9) 0.1458(11) Uani 1 1 d DG U .
H12A H 0.3746 0.0501 0.0046 0.175 Uiso 1 1 calc R U .
C13 C 0.2036(6) 0.0537(3) -0.00655(10) 0.1502(11) Uani 1 1 d DG U .
H13A H 0.2226 0.0530 -0.0213 0.180 Uiso 1 1 calc R U .
C14 C 0.0842(5) 0.0564(4) 0.00002(13) 0.1535(11) Uani 1 1 d DG U .
H14A H 0.0233 0.0575 -0.0104 0.184 Uiso 1 1 calc R U .
C15 C 0.0559(5) 0.0574(4) 0.02213(14) 0.1527(11) Uani 1 1 d DG U .
H15A H -0.0240 0.0592 0.0265 0.183 Uiso 1 1 calc R U .
C16 C 0.1469(6) 0.0557(4) 0.03766(11) 0.1479(11) Uani 1 1 d DG U .
H16A H 0.1279 0.0563 0.0525 0.178 Uiso 1 1 calc R U .
C17 C 0.2663(6) 0.0530(3) 0.03110(9) 0.1438(11) Uani 1 1 d DG U .
C18 C 0.3556(6) 0.0400(3) 0.04620(14) 0.044(2) Uani 1 1 d . U .
C19 C 0.2935(7) 0.0314(3) 0.11244(15) 0.054(3) Uani 1 1 d . U .
H19A H 0.3065 0.0284 0.1278 0.082 Uiso 1 1 calc R U .
H19B H 0.2601 0.0550 0.1097 0.082 Uiso 1 1 calc R U .
H19C H 0.2386 0.0131 0.1074 0.082 Uiso 1 1 calc R U .
C20 C 0.4099(6) 0.0278(2) 0.10072(14) 0.041(2) Uani 1 1 d . U .
C21 C 0.5220(7) 0.0226(2) 0.11283(14) 0.041(2) Uani 1 1 d . U .
C22 C 0.7276(7) 0.0212(2) 0.11368(13) 0.044(2) Uani 1 1 d . . .
H22A H 0.8008 0.0205 0.1063 0.053 Uiso 1 1 calc R U .
O1 O 0.7815(5) -0.01975(18) 0.06496(11) 0.058(2) Uani 1 1 d . . .
O2 O 0.4618(5) 0.03660(19) 0.03951(9) 0.0541(19) Uani 1 1 d . . .
O3 O 0.5005(8) -0.0855(2) 0.05515(17) 0.108(4) Uani 1 1 d . . .
O4 O 0.5365(5) -0.03732(18) 0.07471(12) 0.065(2) Uani 1 1 d . . .
O5 O 0.5663(6) -0.03599(19) 0.04041(13) 0.072(2) Uani 1 1 d . . .
O6 O 0.7061(5) 0.0362(2) 0.02756(12) 0.070(2) Uani 1 1 d . . .
N1 N 0.9185(6) 0.0255(2) 0.07159(12) 0.047(2) Uani 1 1 d . . .
N2 N 0.8183(5) 0.04664(19) 0.06942(11) 0.0393(18) Uani 1 1 d . . .
N3 N 0.6176(5) 0.0868(2) 0.06898(11) 0.0454(19) Uani 1 1 d . . .
N4 N 0.6280(5) 0.0210(2) 0.10231(11) 0.044(2) Uani 1 1 d . . .
N5 N 0.4242(5) 0.03037(17) 0.07969(11) 0.0377(18) Uani 1 1 d . . .
N6 N 0.3245(5) 0.03870(18) 0.06714(11) 0.0373(18) Uani 1 1 d . . .
N7 N 0.5342(6) -0.0553(2) 0.05656(17) 0.077(3) Uani 1 1 d . . .
OW1 O 0.4201(16) 0.1077(4) 0.1247(3) 0.097(5) Uiso 0.5 1 d . . P
C23 C 0.6250 0.1529(2) 0.1250 0.129(8) Uiso 1 2 d DS . P
C24 C 0.730(2) 0.0688(2) -0.0054(2) 0.254(13) Uiso 1 1 d D . .
OW2 O 0.748(2) -0.0717(7) 0.1127(4) 0.357(13) Uiso 1 1 d . . .
O9 O 0.742(3) 0.1038(2) 0.0049(2) 0.459(17) Uiso 1 1 d D . .
O8 O 0.7151(8) 0.1250 0.1250 0.220(10) Uiso 1 2 d DS . P

loop_
_atom_site_aniso_label
_atom_site_aniso_U_11
_atom_site_aniso_U_22
_atom_site_aniso_U_33
_atom_site_aniso_U_23
_atom_site_aniso_U_13
_atom_site_aniso_U_12
Dy1 0.02916(18) 0.0517(2) 0.0422(2) -0.00226(18) 0.00861(17) -0.00312(18)
C1 0.0396(18) 0.0815(17) 0.179(2) -0.0368(19) 0.009(2) -0.0040(16)
C2 0.0462(17) 0.0858(19) 0.187(2) -0.037(2) 0.0050(19) -0.0022(16)
C4 0.0499(17) 0.0898(17) 0.193(2) -0.036(2) 0.0016(19) -0.0021(19)
C3 0.0495(18) 0.0882(17) 0.192(2) -0.035(2) 0.004(2) -0.0023(16)
C5 0.0438(17) 0.0862(19) 0.185(2) -0.037(2) 0.0063(19) -0.0052(16)
C6 0.0386(17) 0.0821(17) 0.178(2) -0.0373(19) 0.0100(19) -0.0039(18)
C7 0.036(4) 0.058(5) 0.035(4) -0.007(4) 0.001(4) 0.001(4)
C8 0.029(4) 0.053(6) 0.141(10) 0.008(6) -0.019(5) -0.015(4)
C9 0.031(4) 0.048(5) 0.047(5) -0.007(4) -0.003(4) 0.002(4)
C10 0.029(4) 0.049(5) 0.039(4) 0.006(4) -0.006(3) -0.003(4)
C11 0.027(4) 0.064(5) 0.044(5) -0.003(4) 0.002(4) 0.003(4)
C12 0.0650(18) 0.323(2) 0.0493(17) 0.010(2) -0.0059(16) 0.051(2)
C13 0.0693(17) 0.328(2) 0.0531(19) 0.009(2) -0.0080(16) 0.052(2)
C14 0.0702(17) 0.332(2) 0.0583(17) 0.010(2) -0.0075(18) 0.051(2)
C15 0.0686(18) 0.331(2) 0.0583(17) 0.012(2) -0.0069(16) 0.051(2)
C16 0.0644(17) 0.326(2) 0.0531(19) 0.013(2) -0.0046(16) 0.052(2)
C17 0.0625(17) 0.321(2) 0.0485(17) 0.012(2) -0.0039(18) 0.051(2)
C18 0.018(3) 0.068(5) 0.047(5) -0.006(4) 0.005(3) 0.002(4)
C19 0.035(4) 0.085(7) 0.043(5) -0.005(5) 0.003(4) -0.002(5)
C20 0.021(3) 0.055(5) 0.047(5) -0.007(4) 0.003(3) -0.009(4)
C21 0.028(4) 0.047(5) 0.047(5) -0.004(4) 0.008(4) -0.002(4)
C22 0.029(4) 0.074(6) 0.030(4) 0.000(4) 0.007(3) 0.003(4)
O1 0.033(3) 0.070(4) 0.071(4) -0.012(3) 0.003(3) -0.009(3)
O2 0.036(3) 0.094(5) 0.033(3) -0.003(3) 0.000(3) 0.005(3)
O3 0.085(5) 0.055(5) 0.183(9) -0.019(5) -0.007(6) -0.003(4)
O4 0.051(3) 0.066(4) 0.076(5) -0.002(4) 0.016(3) -0.007(3)
O5 0.049(3) 0.061(4) 0.107(6) -0.010(4) -0.007(4) -0.001(3)
O6 0.038(3) 0.099(5) 0.072(4) 0.016(4) 0.011(3) -0.001(4)
N1 0.025(3) 0.060(4) 0.057(4) 0.012(4) 0.009(3) -0.007(3)
N2 0.020(3) 0.057(4) 0.041(4) 0.004(3) 0.008(3) -0.016(3)
N3 0.031(3) 0.069(5) 0.036(3) 0.001(3) 0.015(3) -0.020(3)
N4 0.028(3) 0.070(5) 0.033(3) 0.011(3) 0.004(3) -0.002(4)
N5 0.034(3) 0.042(4) 0.038(4) 0.003(3) 0.005(3) -0.012(3)
N6 0.022(3) 0.044(4) 0.046(4) -0.008(3) -0.002(3) 0.002(3)
N7 0.023(3) 0.062(5) 0.146(9) -0.002(6) -0.011(5) 0.001(4)

loop_
_atom_type_symbol
_atom_type_description
_atom_type_scat_dispersion_real
_atom_type_scat_dispersion_imag
_atom_type_scat_source
C C 0.0033 0.0016 'International Tables Vol C Tables 4.2.6.8 and 6.1.1.4'
H H 0.0000 0.0000 'International Tables Vol C Tables 4.2.6.8 and 6.1.1.4'
Dy Dy -0.1892 4.4098 'International Tables Vol C Tables 4.2.6.8 and 6.1.1.4'
N N 0.0061 0.0033 'International Tables Vol C Tables 4.2.6.8 and 6.1.1.4'
O O 0.0106 0.0060 'International Tables Vol C Tables 4.2.6.8 and 6.1.1.4'

loop_
_geom_angle_atom_site_label_1
_geom_angle_atom_site_label_2
_geom_angle_atom_site_label_3
_geom_angle
_geom_angle_site_symmetry_1
_geom_angle_site_symmetry_3
O1 Dy1 O2 146.6(2) . .
O1 Dy1 O6 87.0(2) . .
O2 Dy1 O6 74.4(2) . .
O1 Dy1 O4 74.8(2) . .
O2 Dy1 O4 98.2(2) . .
O6 Dy1 O4 133.8(3) . .
O1 Dy1 O5 74.9(2) . .
O2 Dy1 O5 75.4(2) . .
O6 Dy1 O5 82.7(3) . .
O4 Dy1 O5 51.7(3) . .
O1 Dy1 N2 63.0(2) . .
O2 Dy1 N2 132.9(2) . .
O6 Dy1 N2 73.2(2) . .
O4 Dy1 N2 128.9(2) . .
O5 Dy1 N2 131.8(2) . .
O1 Dy1 N5 137.6(2) . .
O2 Dy1 N5 62.6(2) . .
O6 Dy1 N5 134.6(2) . .
O4 Dy1 N5 69.4(2) . .
O5 Dy1 N5 99.1(2) . .
N2 Dy1 N5 127.5(2) . .
O1 Dy1 N4 83.8(2) . .
O2 Dy1 N4 125.88(19) . .
O6 Dy1 N4 148.5(2) . .
O4 Dy1 N4 72.2(2) . .
O5 Dy1 N4 123.3(2) . .
N2 Dy1 N4 75.7(2) . .
N5 Dy1 N4 64.3(2) . .
O1 Dy1 N3 126.9(2) . .
O2 Dy1 N3 79.4(2) . .
O6 Dy1 N3 84.5(2) . .
O4 Dy1 N3 140.0(2) . .
O5 Dy1 N3 154.1(2) . .
N2 Dy1 N3 64.3(2) . .
N5 Dy1 N3 74.5(2) . .
N4 Dy1 N3 77.2(2) . .
O1 Dy1 N7 71.8(2) . .
O2 Dy1 N7 87.6(2) . .
O6 Dy1 N7 107.9(3) . .
O4 Dy1 N7 26.1(3) . .
O5 Dy1 N7 25.7(3) . .
N2 Dy1 N7 134.7(2) . .
N5 Dy1 N7 85.0(2) . .
N4 Dy1 N7 97.8(3) . .
N3 Dy1 N7 159.1(2) . .
C2 C1 C6 120.0 . .
C2 C1 H1A 120.0 . .
C6 C1 H1A 120.0 . .
C1 C2 C4 120.0 . .
C1 C2 H2A 120.0 . .
C4 C2 H2A 120.0 . .
C3 C4 C2 120.0 . .
C3 C4 H4A 120.0 . .
C2 C4 H4A 120.0 . .
C4 C3 C5 120.0 . .
C4 C3 H3A 120.0 . .
C5 C3 H3A 120.0 . .
C6 C5 C3 120.0 . .
C6 C5 H5A 120.0 . .
C3 C5 H5A 120.0 . .
C5 C6 C1 120.0 . .
C5 C6 C7 120.7(5) . .
C1 C6 C7 119.3(5) . .
N1 C7 O1 124.4(8) . .
N1 C7 C6 118.4(7) . .
O1 C7 C6 117.2(7) . .
C9 C8 H8A 109.5 . .
C9 C8 H8B 109.5 . .
H8A C8 H8B 109.5 . .
C9 C8 H8C 109.5 . .
H8A C8 H8C 109.5 . .
H8B C8 H8C 109.5 . .
N2 C9 C10 115.0(7) . .
N2 C9 C8 124.0(7) . .
C10 C9 C8 120.4(8) . .
N3 C10 C11 120.8(7) . .
N3 C10 C9 117.6(7) . .
C11 C10 C9 121.4(7) . .
N3 C11 C10 123.8(7) 2_655 .
N3 C11 H11A 118.1 2_655 .
C10 C11 H11A 118.1 . .
C13 C12 C17 120.0 . .
C13 C12 H12A 120.0 . .
C17 C12 H12A 120.0 . .
C14 C13 C12 120.0 . .
C14 C13 H13A 120.0 . .
C12 C13 H13A 120.0 . .
C13 C14 C15 120.0 . .
C13 C14 H14A 120.0 . .
C15 C14 H14A 120.0 . .
C16 C15 C14 120.0 . .
C16 C15 H15A 120.0 . .
C14 C15 H15A 120.0 . .
C15 C16 C17 120.0 . .
C15 C16 H16A 120.0 . .
C17 C16 H16A 120.0 . .
C16 C17 C12 120.0 . .
C16 C17 C18 119.8(5) . .
C12 C17 C18 117.5(5) . .
O2 C18 N6 123.7(7) . .
O2 C18 C17 118.1(7) . .
N6 C18 C17 117.0(6) . .
C20 C19 H19A 109.5 . .
C20 C19 H19B 109.5 . .
H19A C19 H19B 109.5 . .
C20 C19 H19C 109.5 . .
H19A C19 H19C 109.5 . .
H19B C19 H19C 109.5 . .
N5 C20 C21 114.0(7) . .
N5 C20 C19 125.3(7) . .
C21 C20 C19 120.6(8) . .
N4 C21 C22 118.3(7) . 4_655
N4 C21 C20 120.6(8) . .
C22 C21 C20 120.9(7) 4_655 .
N4 C22 C21 122.3(7) . 4_655
N4 C22 H22A 118.8 . .
C21 C22 H22A 118.8 4_655 .
C7 O1 Dy1 121.9(6) . .
C18 O2 Dy1 124.3(5) . .
N7 O4 Dy1 98.5(6) . .
N7 O5 Dy1 97.4(6) . .
C7 N1 N2 110.1(6) . .
C9 N2 N1 116.4(6) . .
C9 N2 Dy1 122.9(5) . .
N1 N2 Dy1 120.4(5) . .
C11 N3 C10 115.3(7) 2_655 .
C11 N3 Dy1 125.8(5) 2_655 .
C10 N3 Dy1 118.1(5) . .
C22 N4 C21 119.1(7) . .
C22 N4 Dy1 123.9(5) . .
C21 N4 Dy1 117.0(5) . .
C20 N5 N6 117.9(6) . .
C20 N5 Dy1 123.0(5) . .
N6 N5 Dy1 119.0(5) . .
C18 N6 N5 109.7(6) . .
O3 N7 O5 124.2(11) . .
O3 N7 O4 123.6(10) . .
O5 N7 O4 112.2(8) . .
O3 N7 Dy1 178.5(9) . .
O5 N7 Dy1 57.0(5) . .
O4 N7 Dy1 55.4(4) . .
OW1 OW1 O8 63.5(7) 3 2_655
O8 C23 O8 88.5(8) . 2_655
OW1 O8 OW1 53.0(13) 2_655 4_655
OW1 O8 C23 107.7(7) 2_655 .
OW1 O8 C23 160.7(8) 4_655 .
OW1 O8 C23 160.7(8) 2_655 2_655
OW1 O8 C23 107.7(7) 4_655 2_655
C23 O8 C23 91.5(8) . 2_655

loop_
_geom_bond_atom_site_label_1
_geom_bond_atom_site_label_2
_geom_bond_distance
_geom_bond_site_symmetry_2
Dy1 O1 2.289(6) .
Dy1 O2 2.304(6) .
Dy1 O6 2.347(7) .
Dy1 O4 2.417(7) .
Dy1 O5 2.456(7) .
Dy1 N2 2.473(6) .
Dy1 N5 2.505(6) .
Dy1 N4 2.528(7) .
Dy1 N3 2.552(8) .
Dy1 N7 2.905(9) .
C1 C2 1.3900 .
C1 C6 1.3900 .
C1 H1A 0.9300 .
C2 C4 1.3900 .
C2 H2A 0.9300 .
C4 C3 1.3900 .
C4 H4A 0.9300 .
C3 C5 1.3900 .
C3 H3A 0.9300 .
C5 C6 1.3900 .
C5 H5A 0.9300 .
C6 C7 1.459(10) .
C7 N1 1.267(11) .
C7 O1 1.325(10) .
C8 C9 1.478(11) .
C8 H8A 0.9600 .
C8 H8B 0.9600 .
C8 H8C 0.9600 .
C9 N2 1.354(11) .
C9 C10 1.468(11) .
C10 N3 1.370(10) .
C10 C11 1.378(12) .
C11 N3 1.322(10) 2_655
C11 H11A 0.9300 .
C12 C13 1.3900 .
C12 C17 1.3900 .
C12 H12A 0.9300 .
C13 C14 1.3900 .
C13 H13A 0.9300 .
C14 C15 1.3900 .
C14 H14A 0.9300 .
C15 C16 1.3900 .
C15 H15A 0.9300 .
C16 C17 1.3900 .
C16 H16A 0.9300 .
C17 C18 1.438(10) .
C18 O2 1.256(9) .
C18 N6 1.328(11) .
C19 C20 1.485(11) .
C19 H19A 0.9600 .
C19 H19B 0.9600 .
C19 H19C 0.9600 .
C20 N5 1.300(11) .
C20 C21 1.463(11) .
C21 N4 1.344(10) .
C21 C22 1.439(12) 4_655
C22 N4 1.307(10) .
C22 C21 1.439(12) 4_655
C22 H22A 0.9300 .
O3 N7 1.174(11) .
O4 N7 1.294(12) .
O5 N7 1.269(12) .
N1 N2 1.365(9) .
N3 C11 1.322(10) 2_655
N5 N6 1.382(9) .
OW1 OW1 1.27(3) 3
OW1 O8 1.426(19) 2_655
C23 O8 1.435(7) .
C23 O8 1.435(7) 2_655
C24 O9 1.440(8) .
O8 OW1 1.426(19) 2_655
O8 OW1 1.426(19) 4_655
O8 C23 1.435(7) 2_655

loop_
_geom_torsion_atom_site_label_1
_geom_torsion_atom_site_label_2
_geom_torsion_atom_site_label_3
_geom_torsion_atom_site_label_4
_geom_torsion
_geom_torsion_site_symmetry_1
_geom_torsion_site_symmetry_4
C6 C1 C2 C4 0.0 . .
C1 C2 C4 C3 0.0 . .
C2 C4 C3 C5 0.0 . .
C4 C3 C5 C6 0.0 . .
C3 C5 C6 C1 0.0 . .
C3 C5 C6 C7 179.5(7) . .
C2 C1 C6 C5 0.0 . .
C2 C1 C6 C7 -179.5(7) . .
C5 C6 C7 N1 9.6(10) . .
C1 C6 C7 N1 -171.0(7) . .
C5 C6 C7 O1 -168.1(6) . .
C1 C6 C7 O1 11.4(11) . .
N2 C9 C10 N3 0.3(11) . .
C8 C9 C10 N3 -171.3(9) . .
N2 C9 C10 C11 -176.2(8) . .
C8 C9 C10 C11 12.2(13) . .
N3 C10 C11 N3 4.1(12) . 2_655
C9 C10 C11 N3 -179.5(8) . 2_655
C17 C12 C13 C14 0.0 . .
C12 C13 C14 C15 0.0 . .
C13 C14 C15 C16 0.0 . .
C14 C15 C16 C17 0.0 . .
C15 C16 C17 C12 0.0 . .
C15 C16 C17 C18 -160.6(10) . .
C13 C12 C17 C16 0.0 . .
C13 C12 C17 C18 161.1(9) . .
C16 C17 C18 O2 177.5(7) . .
C12 C17 C18 O2 16.4(13) . .
C16 C17 C18 N6 -14.4(11) . .
C12 C17 C18 N6 -175.5(7) . .
N5 C20 C21 N4 0.3(12) . .
C19 C20 C21 N4 -176.9(8) . .
N5 C20 C21 C22 176.5(8) . 4_655
C19 C20 C21 C22 -0.7(13) . 4_655
N1 C7 O1 Dy1 6.6(12) . .
C6 C7 O1 Dy1 -175.9(6) . .
N6 C18 O2 Dy1 9.9(13) . .
C17 C18 O2 Dy1 177.2(7) . .
O1 C7 N1 N2 -4.9(12) . .
C6 C7 N1 N2 177.6(7) . .
C10 C9 N2 N1 -174.5(7) . .
C8 C9 N2 N1 -3.3(13) . .
C10 C9 N2 Dy1 11.5(10) . .
C8 C9 N2 Dy1 -177.3(8) . .
C7 N1 N2 C9 -172.8(7) . .
C7 N1 N2 Dy1 1.3(9) . .
C11 C10 N3 C11 -4.5(10) . 2_655
C9 C10 N3 C11 178.9(7) . 2_655
C11 C10 N3 Dy1 165.5(6) . .
C9 C10 N3 Dy1 -11.1(9) . .
C21 C22 N4 C21 1.0(12) 4_655 .
C21 C22 N4 Dy1 179.9(6) 4_655 .
C22 C21 N4 C22 -5.4(10) 4_655 .
C20 C21 N4 C22 170.9(8) . .
C22 C21 N4 Dy1 175.6(6) 4_655 .
C20 C21 N4 Dy1 -8.1(10) . .
C21 C20 N5 N6 -174.1(7) . .
C19 C20 N5 N6 2.9(12) . .
C21 C20 N5 Dy1 8.2(10) . .
C19 C20 N5 Dy1 -174.7(7) . .
O2 C18 N6 N5 -4.7(12) . .
C17 C18 N6 N5 -172.1(8) . .
C20 N5 N6 C18 -179.6(7) . .
Dy1 N5 N6 C18 -1.8(8) . .
Dy1 O5 N7 O3 -178.8(8) . .
Dy1 O5 N7 O4 4.7(7) . .
Dy1 O4 N7 O3 178.7(8) . .
Dy1 O4 N7 O5 -4.8(7) . .
O8 C23 O8 OW1 179.3(8) 2_655 2_655
O8 C23 O8 OW1 -178(2) 2_655 4_655
O8 C23 O8 C23 0.0 2_655 2_655
